data_2242853
loop_
_publ_author_name
'Azzam, Rasha A.'
'Elgemeie, Galal H.'
'Osman, Rokia R.'
'Jones, Peter G.'

_publ_section_title
;
 Crystal structure of potassium
 [4-amino-5-(benzo[<i>d</i>]thiazol-2-yl)-6-(methylsulfanyl)pyrimidin-2-yl](phenylsulfonyl)azanide
 dimethylformamide monosolvate hemihydrate
;
_journal_coeditor_code SU5477
_journal_issue 3
_journal_name_full 'Acta Crystallographica Section E'
_journal_page_first 367
_journal_page_last 371
_journal_paper_doi 10.1107/S2056989019002275
_journal_volume 75
_journal_year 2019
_chemical_formula_iupac 'K +, C18 H14 N5 O2 S3 -, C3 H7 N O, 0.5H2 O'
_chemical_formula_moiety '(C18 H14 N5 O2 S3 1-), (K 1+), (C3 H7 N O), 0.5(H2 O)'
_chemical_formula_sum 'C21 H22 K N6 O3.5 S3'
_chemical_formula_weight 549.72
_chemical_name_systematic
;Potassium
[4-amino-5-(benzo[<i>d</i>]thiazol-2-yl)-6-(methylsulfanyl)pyrimidin-2-yl](phenylsulfonyl)azanide dimethylformamide monosolvate hemihydrate
;
_space_group_crystal_system triclinic
_space_group_IT_number 2
_space_group_name_Hall '-P 1'
_space_group_name_H-M_alt 'P -1'
_symmetry_space_group_name_Hall '-P 1'
_symmetry_space_group_name_H-M 'P -1'
_atom_sites_solution_hydrogens mixed
_atom_sites_solution_primary direct
_atom_sites_solution_secondary difmap
_audit_creation_method SHELXL-2017/1
_cell_angle_alpha 90.160(2)
_cell_angle_beta 102.361(2)
_cell_angle_gamma 117.933(3)
_cell_formula_units_Z 4
_cell_length_a 11.8407(2)
_cell_length_b 12.6001(4)
_cell_length_c 18.8671(5)
_cell_measurement_reflns_used 60104
_cell_measurement_temperature 100(2)
_cell_measurement_theta_max 30.6140
_cell_measurement_theta_min 2.3830
_cell_volume 2411.88(13)
_computing_cell_refinement
;
CrysAlis PRO (Rigaku OD, 2015)
;
_computing_data_collection
;
CrysAlis PRO (Rigaku OD, 2015)
;
_computing_data_reduction
;
CrysAlis PRO (Rigaku OD, 2015)
;
_computing_molecular_graphics
;
XP (Siemens, 1994)
;
_computing_publication_material
;
SHELXL2017 (Sheldrick, 2015)
;
_computing_structure_refinement
;
SHELXL2017 (Sheldrick, 2015)
;
_computing_structure_solution
;
SHELXS97 (Sheldrick, 2008)
;
_diffrn_ambient_temperature 100(2)
_diffrn_detector_area_resol_mean 16.1419
_diffrn_measured_fraction_theta_full 0.999
_diffrn_measured_fraction_theta_max 0.985
_diffrn_measurement_device_type 'Oxford Diffraction Xcalibur Eos'
_diffrn_measurement_method \w-scan
_diffrn_radiation_type MoK\a
_diffrn_radiation_wavelength 0.71073
_diffrn_reflns_av_R_equivalents 0.0468
_diffrn_reflns_av_unetI/netI 0.0224
_diffrn_reflns_limit_h_max 16
_diffrn_reflns_limit_h_min -16
_diffrn_reflns_limit_k_max 17
_diffrn_reflns_limit_k_min -17
_diffrn_reflns_limit_l_max 26
_diffrn_reflns_limit_l_min -26
_diffrn_reflns_number 256622
_diffrn_reflns_theta_full 25.242
_diffrn_reflns_theta_max 30.032
_diffrn_reflns_theta_min 2.226
_diffrn_source 'fine-focus sealed X-ray tube'
_exptl_absorpt_coefficient_mu 0.520
_exptl_absorpt_correction_T_max 1.00000
_exptl_absorpt_correction_T_min 0.99436
_exptl_absorpt_correction_type multi-scan
_exptl_absorpt_process_details
;
(CrysAlis PRO; Rigaku OD, 2015)
;
_exptl_crystal_colour colourless
_exptl_crystal_density_diffrn 1.514
_exptl_crystal_density_method 'not measured'
_exptl_crystal_description block
_exptl_crystal_F_000 1140
_exptl_crystal_size_max 0.35
_exptl_crystal_size_mid 0.25
_exptl_crystal_size_min 0.25
_refine_diff_density_max 0.492
_refine_diff_density_min -0.396
_refine_ls_extinction_method none
_refine_ls_goodness_of_fit_ref 1.050
_refine_ls_hydrogen_treatment mixed
_refine_ls_matrix_type full
_refine_ls_number_parameters 652
_refine_ls_number_reflns 13912
_refine_ls_number_restraints 0
_refine_ls_restrained_S_all 1.050
_refine_ls_R_factor_all 0.0394
_refine_ls_R_factor_gt 0.0304
_refine_ls_shift/su_max 0.002
_refine_ls_shift/su_mean 0.000
_refine_ls_structure_factor_coef Fsqd
_refine_ls_weighting_details 'w=1/[\s^2^(Fo^2^)+(0.0331P)^2^+1.3600P] where P=(Fo^2^+2Fc^2^)/3'
_refine_ls_weighting_scheme calc
_refine_ls_wR_factor_gt 0.0716
_refine_ls_wR_factor_ref 0.0766
_reflns_number_gt 11954
_reflns_number_total 13912
_reflns_threshold_expression 'I > 2\s(I)'
_cod_data_source_file su5477sup1.cif
_cod_data_source_block I
_cod_original_formula_sum 'C21 H22 K N6 O3.50 S3'
_cod_database_code 2242853
_shelx_space_group_comment
;
The symmetry employed for this shelxl refinement is uniquely defined
by the following loop, which should always be used as a source of
symmetry information in preference to the above space-group names.
They are only intended as comments.
;
_shelx_estimated_absorpt_t_min 0.839
_shelx_estimated_absorpt_t_max 0.881

loop_
_space_group_symop_operation_xyz
'x, y, z'
'-x, -y, -z'

loop_
_atom_site_type_symbol
_atom_site_label
_atom_site_fract_x
_atom_site_fract_y
_atom_site_fract_z
_atom_site_U_iso_or_equiv
_atom_site_adp_type
_atom_site_calc_flag
_atom_site_occupancy
S S1 0.67977(4) 1.02828(3) 0.09802(2) 0.01751(7) Uani d 1
S S2 0.47162(3) 1.04245(3) 0.15477(2) 0.01496(6) Uani d 1
S S3 0.31676(3) 0.90940(3) 0.39554(2) 0.01143(6) Uani d 1
C C2 0.63692(12) 0.90552(11) 0.15096(6) 0.0128(2) Uani d 1
C C3A 0.73099(13) 0.85659(11) 0.07477(7) 0.0142(2) Uani d 1
C C4 0.77389(14) 0.78717(12) 0.04155(7) 0.0191(3) Uani d 1
H H4 0.762989 0.712529 0.057998 0.023 Uiso calc 1
C C5 0.83241(14) 0.82984(13) -0.01570(7) 0.0202(3) Uani d 1
H H5 0.862215 0.784025 -0.038767 0.024 Uiso calc 1
C C6 0.84838(14) 0.93991(13) -0.04020(7) 0.0198(3) Uani d 1
H H6 0.889986 0.967721 -0.079226 0.024 Uiso calc 1
C C7 0.80507(14) 1.00885(12) -0.00895(7) 0.0189(3) Uani d 1
H H7 0.814762 1.082683 -0.026224 0.023 Uiso calc 1
C C7A 0.74648(13) 0.96563(11) 0.04907(7) 0.0149(2) Uani d 1
C C8 0.57484(12) 0.89569(10) 0.21128(6) 0.0121(2) Uani d 1
C C9 0.50259(12) 0.95499(10) 0.22093(6) 0.0121(2) Uani d 1
C C10 0.46477(12) 0.87455(11) 0.32734(6) 0.0123(2) Uani d 1
C C11 0.57609(12) 0.81497(11) 0.26460(6) 0.0126(2) Uani d 1
C C12 0.37416(14) 1.08905(12) 0.19405(7) 0.0172(2) Uani d 1
H H12A 0.417727 1.120507 0.245597 0.026 Uiso calc 1
H H12B 0.286843 1.019598 0.190301 0.026 Uiso calc 1
H H12C 0.364720 1.152476 0.167707 0.026 Uiso calc 1
C C13 0.17010(12) 0.82029(11) 0.32687(6) 0.0134(2) Uani d 1
C C14 0.11572(15) 0.69479(12) 0.32221(8) 0.0217(3) Uani d 1
H H14 0.159533 0.658842 0.352897 0.026 Uiso calc 1
C C15 -0.00368(15) 0.62278(13) 0.27195(8) 0.0260(3) Uani d 1
H H15 -0.041467 0.537174 0.268056 0.031 Uiso calc 1
C C16 -0.06766(14) 0.67590(14) 0.22751(8) 0.0232(3) Uani d 1
H H16 -0.149850 0.626424 0.193940 0.028 Uiso calc 1
C C17 -0.01210(14) 0.80064(13) 0.23196(8) 0.0219(3) Uani d 1
H H17 -0.055603 0.836490 0.200925 0.026 Uiso calc 1
C C18 0.10750(13) 0.87374(12) 0.28186(7) 0.0172(2) Uani d 1
H H18 0.145806 0.959352 0.285031 0.021 Uiso calc 1
N N1 0.44791(11) 0.94544(9) 0.27717(6) 0.0132(2) Uani d 1
N N2 0.52377(11) 0.80718(9) 0.32239(6) 0.0135(2) Uani d 1
N N3 0.67040(11) 0.82571(10) 0.13235(6) 0.0148(2) Uani d 1
N N4 0.63003(12) 0.74264(10) 0.26054(6) 0.0176(2) Uani d 1
H H02 0.6135(19) 0.6870(18) 0.2900(11) 0.033(5) Uiso d 1
H H01 0.651(2) 0.7365(18) 0.2208(11) 0.034(5) Uiso d 1
N N5 0.41916(11) 0.86521(10) 0.38931(6) 0.0137(2) Uani d 1
O O1 0.35584(9) 1.03538(8) 0.38428(5) 0.01534(17) Uani d 1
O O2 0.28269(9) 0.87920(8) 0.46485(5) 0.01566(18) Uani d 1
S S1' 0.61437(3) 0.29511(3) 0.01676(2) 0.01725(7) Uani d 1
S S2' 0.54376(3) 0.46946(3) 0.09428(2) 0.01721(7) Uani d 1
S S3' 0.46192(3) 0.42692(3) 0.35846(2) 0.01176(6) Uani d 1
C C2' 0.72463(12) 0.34847(11) 0.10370(6) 0.0122(2) Uani d 1
C C3A' 0.85618(13) 0.34467(11) 0.03647(7) 0.0145(2) Uani d 1
C C4' 0.97234(14) 0.36291(13) 0.01881(7) 0.0193(3) Uani d 1
H H4' 1.051620 0.390641 0.055865 0.023 Uiso calc 1
C C5' 0.97023(15) 0.34001(13) -0.05340(8) 0.0209(3) Uani d 1
H H5' 1.048490 0.351042 -0.065639 0.025 Uiso calc 1
C C6' 0.85444(15) 0.30083(12) -0.10871(7) 0.0209(3) Uani d 1
H H6' 0.855166 0.285520 -0.157894 0.025 Uiso calc 1
C C7' 0.73941(15) 0.28421(12) -0.09258(7) 0.0198(3) Uani d 1
H H7' 0.661289 0.259304 -0.130140 0.024 Uiso calc 1
C C7A' 0.74080(13) 0.30496(11) -0.01957(7) 0.0150(2) Uani d 1
C C8' 0.68045(12) 0.36129(10) 0.16870(6) 0.0115(2) Uani d 1
C C9' 0.59510(12) 0.40880(10) 0.17095(6) 0.0120(2) Uani d 1
C C10' 0.58805(12) 0.36622(10) 0.28789(6) 0.0114(2) Uani d 1
C C11' 0.72036(12) 0.32086(10) 0.23520(6) 0.0117(2) Uani d 1
C C12' 0.41439(15) 0.48795(13) 0.11841(7) 0.0206(3) Uani d 1
H H12D 0.348305 0.410299 0.129017 0.031 Uiso calc 1
H H12E 0.372818 0.515917 0.077628 0.031 Uiso calc 1
H H12F 0.451606 0.547696 0.161728 0.031 Uiso calc 1
C C13' 0.31457(13) 0.37337(12) 0.28815(6) 0.0144(2) Uani d 1
C C14' 0.24643(13) 0.25133(12) 0.26169(7) 0.0163(2) Uani d 1
H H14' 0.280816 0.199034 0.279043 0.020 Uiso calc 1
C C15' 0.12741(14) 0.20642(13) 0.20955(7) 0.0205(3) Uani d 1
H H15' 0.081078 0.123450 0.190146 0.025 Uiso calc 1
C C16' 0.07620(15) 0.28272(15) 0.18583(7) 0.0234(3) Uani d 1
H H16' -0.006040 0.251404 0.150880 0.028 Uiso calc 1
C C17' 0.14437(15) 0.40440(15) 0.21284(8) 0.0242(3) Uani d 1
H H17' 0.108590 0.456059 0.196406 0.029 Uiso calc 1
C C18' 0.26492(15) 0.45107(13) 0.26390(7) 0.0199(3) Uani d 1
H H18' 0.312684 0.534651 0.281964 0.024 Uiso calc 1
N N1' 0.55003(11) 0.41385(9) 0.22932(5) 0.01266(19) Uani d 1
N N2' 0.67301(10) 0.32232(9) 0.29374(5) 0.01215(19) Uani d 1
N N3' 0.84368(11) 0.36751(10) 0.10580(6) 0.0146(2) Uani d 1
N N4' 0.80664(11) 0.27784(10) 0.24374(6) 0.0154(2) Uani d 1
H H02' 0.8068(18) 0.2361(17) 0.2788(10) 0.026(5) Uiso d 1
H H01' 0.8381(19) 0.2724(17) 0.2073(11) 0.032(5) Uiso d 1
N N5' 0.53703(11) 0.35582(9) 0.34781(5) 0.01244(19) Uani d 1
O O1' 0.53653(10) 0.55695(8) 0.35774(5) 0.01774(19) Uani d 1
O O2' 0.41688(10) 0.39421(8) 0.42515(5) 0.01618(18) Uani d 1
O O1W 0.74945(12) 0.84359(11) 0.54810(6) 0.0277(2) Uani d 1
H H03 0.721(2) 0.779(2) 0.5641(12) 0.043(6) Uiso d 1
H H04 0.722(3) 0.881(2) 0.5691(14) 0.059(7) Uiso d 1
K K1 0.49406(3) 0.68951(3) 0.45040(2) 0.01683(6) Uani d 1
K K2 0.61675(3) 0.18387(2) 0.41184(2) 0.01349(6) Uani d 1
C C91 0.80325(13) 0.04442(12) 0.39544(7) 0.0162(2) Uani d 1
H H91 0.767210 0.011982 0.435682 0.019 Uiso calc 1
C C92 0.90128(15) -0.08901(13) 0.40894(8) 0.0220(3) Uani d 1
H H92A 0.859007 -0.110674 0.449887 0.033 Uiso calc 1
H H92B 0.996418 -0.057876 0.427120 0.033 Uiso calc 1
H H92C 0.864741 -0.160831 0.373445 0.033 Uiso calc 1
C C93 0.93416(16) 0.04719(14) 0.31230(8) 0.0245(3) Uani d 1
H H93A 0.914558 0.111216 0.294568 0.037 Uiso calc 1
H H93B 0.896673 -0.019652 0.273044 0.037 Uiso calc 1
H H93C 1.029863 0.079505 0.327664 0.037 Uiso calc 1
N N91 0.87702(12) 0.00353(10) 0.37388(6) 0.0171(2) Uani d 1
O O91 0.77808(10) 0.12169(9) 0.36692(5) 0.01859(19) Uani d 1
C C94 0.80107(14) 0.47812(13) 0.48372(8) 0.0227(3) Uani d 1
H H94 0.776435 0.467817 0.431813 0.027 Uiso calc 1
C C95 0.96954(19) 0.68087(16) 0.47527(10) 0.0424(5) Uani d 1
H H95A 0.931121 0.654844 0.422790 0.064 Uiso calc 1
H H95B 1.062670 0.701335 0.486721 0.064 Uiso calc 1
H H95C 0.962128 0.752100 0.488784 0.064 Uiso calc 1
C C96 0.9427(3) 0.60669(19) 0.59444(10) 0.0733(9) Uani d 1
H H96A 1.030708 0.614032 0.610117 0.110 Uiso calc 1
H H96B 0.880906 0.539661 0.615825 0.110 Uiso calc 1
H H96C 0.945776 0.682111 0.610803 0.110 Uiso calc 1
N N92 0.89949(12) 0.58360(10) 0.51602(6) 0.0225(2) Uani d 1
O O92 0.73809(10) 0.39159(9) 0.51491(5) 0.0222(2) Uani d 1

loop_
_atom_site_aniso_label
_atom_site_aniso_U_11
_atom_site_aniso_U_22
_atom_site_aniso_U_33
_atom_site_aniso_U_12
_atom_site_aniso_U_13
_atom_site_aniso_U_23
S1 0.02517(18) 0.01570(14) 0.01810(14) 0.01219(13) 0.01195(12) 0.00747(11)
S2 0.01847(16) 0.01588(14) 0.01479(13) 0.01093(12) 0.00581(11) 0.00621(11)
S3 0.01119(14) 0.01133(12) 0.01105(12) 0.00464(11) 0.00318(10) 0.00208(9)
C2 0.0127(6) 0.0121(5) 0.0126(5) 0.0052(5) 0.0028(4) 0.0032(4)
C3A 0.0134(6) 0.0159(5) 0.0133(5) 0.0071(5) 0.0031(4) 0.0019(4)
C4 0.0214(7) 0.0201(6) 0.0193(6) 0.0118(5) 0.0074(5) 0.0033(5)
C5 0.0201(7) 0.0250(7) 0.0181(6) 0.0121(6) 0.0065(5) 0.0004(5)
C6 0.0167(7) 0.0280(7) 0.0141(6) 0.0096(6) 0.0050(5) 0.0032(5)
C7 0.0198(7) 0.0219(6) 0.0156(6) 0.0095(5) 0.0065(5) 0.0057(5)
C7A 0.0155(6) 0.0171(6) 0.0133(5) 0.0083(5) 0.0046(4) 0.0026(4)
C8 0.0133(6) 0.0112(5) 0.0120(5) 0.0055(5) 0.0041(4) 0.0030(4)
C9 0.0115(6) 0.0110(5) 0.0126(5) 0.0047(4) 0.0023(4) 0.0029(4)
C10 0.0101(6) 0.0125(5) 0.0123(5) 0.0040(5) 0.0023(4) 0.0024(4)
C11 0.0114(6) 0.0118(5) 0.0129(5) 0.0047(5) 0.0019(4) 0.0024(4)
C12 0.0183(7) 0.0189(6) 0.0180(6) 0.0120(5) 0.0038(5) 0.0028(5)
C13 0.0117(6) 0.0146(5) 0.0124(5) 0.0048(5) 0.0040(4) 0.0013(4)
C14 0.0213(7) 0.0154(6) 0.0223(6) 0.0057(5) 0.0015(5) 0.0037(5)
C15 0.0230(8) 0.0161(6) 0.0260(7) 0.0008(6) 0.0017(6) 0.0003(5)
C16 0.0143(7) 0.0268(7) 0.0191(6) 0.0036(6) 0.0009(5) -0.0039(5)
C17 0.0184(7) 0.0274(7) 0.0200(6) 0.0130(6) -0.0002(5) -0.0008(5)
C18 0.0165(7) 0.0176(6) 0.0184(6) 0.0095(5) 0.0030(5) 0.0005(5)
N1 0.0135(5) 0.0141(5) 0.0130(5) 0.0072(4) 0.0040(4) 0.0038(4)
N2 0.0143(5) 0.0143(5) 0.0137(5) 0.0076(4) 0.0047(4) 0.0039(4)
N3 0.0169(6) 0.0157(5) 0.0143(5) 0.0088(4) 0.0061(4) 0.0036(4)
N4 0.0261(7) 0.0183(5) 0.0174(5) 0.0154(5) 0.0109(5) 0.0087(4)
N5 0.0133(5) 0.0166(5) 0.0131(5) 0.0082(4) 0.0046(4) 0.0041(4)
O1 0.0151(5) 0.0109(4) 0.0176(4) 0.0043(3) 0.0039(3) 0.0015(3)
O2 0.0170(5) 0.0183(4) 0.0124(4) 0.0081(4) 0.0059(3) 0.0033(3)
S1' 0.01307(16) 0.02409(16) 0.01137(13) 0.00726(13) 0.00081(11) -0.00157(11)
S2' 0.02224(17) 0.02347(15) 0.01330(14) 0.01611(14) 0.00615(12) 0.00867(11)
S3' 0.01608(15) 0.01188(13) 0.01004(12) 0.00854(11) 0.00399(10) 0.00284(9)
C2' 0.0135(6) 0.0116(5) 0.0099(5) 0.0053(5) 0.0016(4) 0.0022(4)
C3A' 0.0174(6) 0.0149(5) 0.0126(5) 0.0084(5) 0.0047(5) 0.0037(4)
C4' 0.0193(7) 0.0250(6) 0.0171(6) 0.0127(6) 0.0060(5) 0.0054(5)
C5' 0.0249(8) 0.0252(7) 0.0207(6) 0.0156(6) 0.0122(5) 0.0075(5)
C6' 0.0290(8) 0.0218(6) 0.0150(6) 0.0131(6) 0.0093(5) 0.0030(5)
C7' 0.0224(7) 0.0214(6) 0.0128(6) 0.0088(6) 0.0031(5) -0.0011(5)
C7A' 0.0165(6) 0.0141(5) 0.0139(5) 0.0065(5) 0.0045(5) 0.0009(4)
C8' 0.0105(6) 0.0116(5) 0.0108(5) 0.0042(4) 0.0020(4) 0.0021(4)
C9' 0.0119(6) 0.0099(5) 0.0121(5) 0.0042(4) 0.0016(4) 0.0030(4)
C10' 0.0113(6) 0.0096(5) 0.0118(5) 0.0043(4) 0.0014(4) 0.0013(4)
C11' 0.0102(6) 0.0112(5) 0.0118(5) 0.0041(4) 0.0011(4) 0.0008(4)
C12' 0.0236(7) 0.0284(7) 0.0179(6) 0.0194(6) 0.0041(5) 0.0058(5)
C13' 0.0161(6) 0.0213(6) 0.0110(5) 0.0123(5) 0.0053(4) 0.0039(4)
C14' 0.0164(7) 0.0211(6) 0.0141(5) 0.0102(5) 0.0058(5) 0.0030(5)
C15' 0.0165(7) 0.0272(7) 0.0152(6) 0.0075(6) 0.0064(5) 0.0014(5)
C16' 0.0161(7) 0.0421(8) 0.0150(6) 0.0159(6) 0.0048(5) 0.0061(5)
C17' 0.0267(8) 0.0400(8) 0.0186(6) 0.0256(7) 0.0069(5) 0.0092(6)
C18' 0.0254(8) 0.0259(7) 0.0161(6) 0.0185(6) 0.0055(5) 0.0043(5)
N1' 0.0136(5) 0.0137(5) 0.0117(4) 0.0074(4) 0.0031(4) 0.0035(4)
N2' 0.0122(5) 0.0135(5) 0.0112(4) 0.0069(4) 0.0019(4) 0.0022(4)
N3' 0.0145(5) 0.0179(5) 0.0118(5) 0.0080(4) 0.0039(4) 0.0034(4)
N4' 0.0169(6) 0.0217(5) 0.0126(5) 0.0131(5) 0.0042(4) 0.0048(4)
N5' 0.0154(5) 0.0140(5) 0.0114(4) 0.0097(4) 0.0035(4) 0.0035(4)
O1' 0.0255(5) 0.0119(4) 0.0171(4) 0.0094(4) 0.0065(4) 0.0032(3)
O2' 0.0212(5) 0.0196(4) 0.0117(4) 0.0118(4) 0.0067(3) 0.0040(3)
O1W 0.0339(7) 0.0209(5) 0.0306(6) 0.0110(5) 0.0177(5) 0.0049(4)
K1 0.02118(15) 0.01917(13) 0.01416(12) 0.01203(11) 0.00636(10) 0.00500(9)
K2 0.01341(13) 0.01430(12) 0.01346(11) 0.00694(10) 0.00394(9) 0.00372(9)
C91 0.0155(6) 0.0176(6) 0.0155(5) 0.0076(5) 0.0047(5) 0.0019(4)
C92 0.0273(8) 0.0219(6) 0.0239(7) 0.0167(6) 0.0081(6) 0.0079(5)
C93 0.0295(8) 0.0312(7) 0.0257(7) 0.0208(7) 0.0165(6) 0.0128(6)
N91 0.0193(6) 0.0188(5) 0.0182(5) 0.0118(5) 0.0077(4) 0.0064(4)
O91 0.0206(5) 0.0208(5) 0.0190(4) 0.0130(4) 0.0062(4) 0.0039(4)
C94 0.0196(7) 0.0230(7) 0.0179(6) 0.0054(6) 0.0012(5) 0.0036(5)
C95 0.0359(10) 0.0305(9) 0.0324(9) -0.0041(8) 0.0014(7) 0.0163(7)
C96 0.097(2) 0.0295(9) 0.0224(9) -0.0215(11) 0.0030(10) -0.0015(7)
N92 0.0224(6) 0.0163(5) 0.0193(5) 0.0029(5) 0.0023(5) 0.0050(4)
O92 0.0209(5) 0.0163(4) 0.0219(5) 0.0036(4) 0.0037(4) 0.0033(4)

loop_
_atom_type_symbol
_atom_type_description
_atom_type_scat_dispersion_real
_atom_type_scat_dispersion_imag
_atom_type_scat_source
C C 0.0033 0.0016 'International Tables Vol C Tables 4.2.6.8 and 6.1.1.4'
H H 0.0000 0.0000 'International Tables Vol C Tables 4.2.6.8 and 6.1.1.4'
N N 0.0061 0.0033 'International Tables Vol C Tables 4.2.6.8 and 6.1.1.4'
O O 0.0106 0.0060 'International Tables Vol C Tables 4.2.6.8 and 6.1.1.4'
S S 0.1246 0.1234 'International Tables Vol C Tables 4.2.6.8 and 6.1.1.4'
K K 0.2009 0.2494 'International Tables Vol C Tables 4.2.6.8 and 6.1.1.4'

loop_
_geom_angle_atom_site_label_1
_geom_angle_atom_site_label_2
_geom_angle_atom_site_label_3
_geom_angle_site_symmetry_1
_geom_angle_site_symmetry_3
_geom_angle
_geom_angle_publ_flag
C7A S1 C2 . . 89.78(6) ?
C9 S2 C12 . . 100.78(6) ?
O2 S3 O1 . . 113.35(5) ?
O2 S3 N5 . . 106.98(5) ?
O1 S3 N5 . . 116.05(6) ?
O2 S3 C13 . . 106.02(6) ?
O1 S3 C13 . . 106.14(6) ?
N5 S3 C13 . . 107.73(6) ?
N3 C2 C8 . . 122.89(11) ?
N3 C2 S1 . . 113.58(9) ?
C8 C2 S1 . . 123.50(9) ?
N3 C3A C7A . . 114.97(11) ?
N3 C3A C4 . . 125.16(11) ?
C7A C3A C4 . . 119.86(12) ?
C5 C4 C3A . . 118.46(12) ?
C5 C4 H4 . . 120.8 ?
C3A C4 H4 . . 120.8 ?
C4 C5 C6 . . 120.89(13) ?
C4 C5 H5 . . 119.6 ?
C6 C5 H5 . . 119.6 ?
C7 C6 C5 . . 121.59(12) ?
C7 C6 H6 . . 119.2 ?
C5 C6 H6 . . 119.2 ?
C6 C7 C7A . . 117.32(12) ?
C6 C7 H7 . . 121.3 ?
C7A C7 H7 . . 121.3 ?
C7 C7A C3A . . 121.87(12) ?
C7 C7A S1 . . 128.54(10) ?
C3A C7A S1 . . 109.57(9) ?
C9 C8 C11 . . 113.91(11) ?
C9 C8 C2 . . 125.26(10) ?
C11 C8 C2 . . 120.71(11) ?
N1 C9 C8 . . 124.03(11) ?
N1 C9 S2 . . 115.19(9) ?
C8 C9 S2 . . 120.71(9) ?
N2 C10 N1 . . 125.23(11) ?
N2 C10 N5 . . 113.88(10) ?
N1 C10 N5 . . 120.89(11) ?
N4 C11 N2 . . 115.53(11) ?
N4 C11 C8 . . 122.42(11) ?
N2 C11 C8 . . 122.05(11) ?
S2 C12 H12A . . 109.5 ?
S2 C12 H12B . . 109.5 ?
H12A C12 H12B . . 109.5 ?
S2 C12 H12C . . 109.5 ?
H12A C12 H12C . . 109.5 ?
H12B C12 H12C . . 109.5 ?
C18 C13 C14 . . 120.90(12) ?
C18 C13 S3 . . 120.94(10) ?
C14 C13 S3 . . 118.07(10) ?
C15 C14 C13 . . 119.14(13) ?
C15 C14 H14 . . 120.4 ?
C13 C14 H14 . . 120.4 ?
C16 C15 C14 . . 120.15(13) ?
C16 C15 H15 . . 119.9 ?
C14 C15 H15 . . 119.9 ?
C17 C16 C15 . . 120.28(13) ?
C17 C16 H16 . . 119.9 ?
C15 C16 H16 . . 119.9 ?
C16 C17 C18 . . 120.15(13) ?
C16 C17 H17 . . 119.9 ?
C18 C17 H17 . . 119.9 ?
C13 C18 C17 . . 119.37(12) ?
C13 C18 H18 . . 120.3 ?
C17 C18 H18 . . 120.3 ?
C9 N1 C10 . . 116.76(10) ?
C10 N2 C11 . . 117.63(10) ?
C10 N2 K1 . . 101.67(7) ?
C11 N2 K1 . . 140.70(8) ?
C2 N3 C3A . . 112.08(10) ?
C11 N4 H02 . . 116.3(13) ?
C11 N4 H01 . . 116.8(13) ?
H02 N4 H01 . . 122.6(18) ?
C10 N5 S3 . . 121.03(9) ?
C10 N5 K1 . . 97.74(7) ?
S3 N5 K1 . . 137.67(6) ?
S3 O1 K2 . 1_565 115.26(5) ?
S3 O2 K2 . 2_666 136.13(5) ?
C7A' S1' C2' . . 89.38(6) ?
C9' S2' C12' . . 101.82(6) ?
O1' S3' O2' . . 113.04(5) ?
O1' S3' N5' . . 114.63(6) ?
O2' S3' N5' . . 107.06(5) ?
O1' S3' C13' . . 107.07(6) ?
O2' S3' C13' . . 104.46(6) ?
N5' S3' C13' . . 110.11(6) ?
N3' C2' C8' . . 123.71(11) ?
N3' C2' S1' . . 114.91(9) ?
C8' C2' S1' . . 121.23(9) ?
N3' C3A' C4' . . 125.82(12) ?
N3' C3A' C7A' . . 114.92(11) ?
C4' C3A' C7A' . . 119.19(11) ?
C5' C4' C3A' . . 119.11(13) ?
C5' C4' H4' . . 120.4 ?
C3A' C4' H4' . . 120.4 ?
C4' C5' C6' . . 121.01(13) ?
C4' C5' H5' . . 119.5 ?
C6' C5' H5' . . 119.5 ?
C7' C6' C5' . . 120.77(12) ?
C7' C6' H6' . . 119.6 ?
C5' C6' H6' . . 119.6 ?
C6' C7' C7A' . . 118.25(13) ?
C6' C7' H7' . . 120.9 ?
C7A' C7' H7' . . 120.9 ?
C7' C7A' C3A' . . 121.65(12) ?
C7' C7A' S1' . . 128.70(11) ?
C3A' C7A' S1' . . 109.58(9) ?
C9' C8' C11' . . 114.77(11) ?
C9' C8' C2' . . 124.58(10) ?
C11' C8' C2' . . 120.62(11) ?
N1' C9' C8' . . 123.92(11) ?
N1' C9' S2' . . 116.05(9) ?
C8' C9' S2' . . 120.02(9) ?
N2' C10' N1' . . 125.70(11) ?
N2' C10' N5' . . 113.44(10) ?
N1' C10' N5' . . 120.83(11) ?
N2' C11' N4' . . 115.39(10) ?
N2' C11' C8' . . 121.93(11) ?
N4' C11' C8' . . 122.68(11) ?
S2' C12' H12D . . 109.5 ?
S2' C12' H12E . . 109.5 ?
H12D C12' H12E . . 109.5 ?
S2' C12' H12F . . 109.5 ?
H12D C12' H12F . . 109.5 ?
H12E C12' H12F . . 109.5 ?
C14' C13' C18' . . 121.11(12) ?
C14' C13' S3' . . 118.40(9) ?
C18' C13' S3' . . 120.36(10) ?
C13' C14' C15' . . 119.30(12) ?
C13' C14' H14' . . 120.3 ?
C15' C14' H14' . . 120.3 ?
C16' C15' C14' . . 120.01(13) ?
C16' C15' H15' . . 120.0 ?
C14' C15' H15' . . 120.0 ?
C17' C16' C15' . . 120.38(13) ?
C17' C16' H16' . . 119.8 ?
C15' C16' H16' . . 119.8 ?
C16' C17' C18' . . 120.21(13) ?
C16' C17' H17' . . 119.9 ?
C18' C17' H17' . . 119.9 ?
C17' C18' C13' . . 118.96(13) ?
C17' C18' H18' . . 120.5 ?
C13' C18' H18' . . 120.5 ?
C9' N1' C10' . . 116.17(10) ?
C10' N2' C11' . . 117.31(10) ?
C10' N2' K2 . . 101.07(7) ?
C11' N2' K2 . . 136.87(8) ?
C2' N3' C3A' . . 111.15(10) ?
C11' N4' H02' . . 116.1(13) ?
C11' N4' H01' . . 119.3(13) ?
H02' N4' H01' . . 121.2(18) ?
C10' N5' S3' . . 120.32(8) ?
C10' N5' K2 . . 96.61(7) ?
S3' N5' K2 . . 143.06(5) ?
S3' O1' K1 . . 114.51(5) ?
K1 O1W H03 . . 74.2(16) ?
K1 O1W H04 . . 93.9(18) ?
H03 O1W H04 . . 103(2) ?
O92 K1 O1' 2_666 . 122.10(3) y
O92 K1 O2' 2_666 2_666 89.19(3) y
O1' K1 O2' . 2_666 94.53(3) y
O92 K1 N2 2_666 . 117.13(3) y
O1' K1 N2 . . 72.98(3) y
O2' K1 N2 2_666 . 153.65(3) y
O92 K1 O1W 2_666 . 125.24(3) y
O1' K1 O1W . . 105.49(3) y
O2' K1 O1W 2_666 . 59.75(3) y
N2 K1 O1W . . 100.51(3) y
O92 K1 N5 2_666 . 80.48(3) y
O1' K1 N5 . . 116.98(3) y
O2' K1 N5 2_666 . 147.63(3) y
N2 K1 N5 . . 46.67(3) y
O1W K1 N5 . . 101.98(3) y
O91 K2 O2 . 2_666 79.15(3) y
O91 K2 O1 . 1_545 122.24(3) y
O2 K2 O1 2_666 1_545 104.71(3) y
O91 K2 O92 . . 116.05(3) y
O2 K2 O92 2_666 . 74.59(3) y
O1 K2 O92 1_545 . 120.48(3) y
O91 K2 N2' . . 78.44(3) y
O2 K2 N2' 2_666 . 145.92(3) y
O1 K2 N2' 1_545 . 108.90(3) y
O92 K2 N2' . . 92.77(3) y
O91 K2 N5' . . 124.93(3) y
O2 K2 N5' 2_666 . 145.82(3) y
O1 K2 N5' 1_545 . 83.45(3) y
O92 K2 N5' . . 72.82(3) y
N2' K2 N5' . . 46.50(3) y
O91 C91 N91 . . 124.77(12) ?
O91 C91 H91 . . 117.6 ?
N91 C91 H91 . . 117.6 ?
N91 C92 H92A . . 109.5 ?
N91 C92 H92B . . 109.5 ?
H92A C92 H92B . . 109.5 ?
N91 C92 H92C . . 109.5 ?
H92A C92 H92C . . 109.5 ?
H92B C92 H92C . . 109.5 ?
N91 C93 H93A . . 109.5 ?
N91 C93 H93B . . 109.5 ?
H93A C93 H93B . . 109.5 ?
N91 C93 H93C . . 109.5 ?
H93A C93 H93C . . 109.5 ?
H93B C93 H93C . . 109.5 ?
C91 N91 C93 . . 121.04(11) ?
C91 N91 C92 . . 122.18(11) ?
C93 N91 C92 . . 116.75(11) ?
C91 O91 K2 . . 120.87(8) ?
O92 C94 N92 . . 125.77(13) ?
O92 C94 K2 . . 52.85(7) ?
N92 C94 K2 . . 163.54(11) ?
O92 C94 H94 . . 117.1 ?
N92 C94 H94 . . 117.1 ?
K2 C94 H94 . . 67.1 ?
N92 C95 H95A . . 109.5 ?
N92 C95 H95B . . 109.5 ?
H95A C95 H95B . . 109.5 ?
N92 C95 H95C . . 109.5 ?
H95A C95 H95C . . 109.5 ?
H95B C95 H95C . . 109.5 ?
N92 C96 H96A . . 109.5 ?
N92 C96 H96B . . 109.5 ?
H96A C96 H96B . . 109.5 ?
N92 C96 H96C . . 109.5 ?
H96A C96 H96C . . 109.5 ?
H96B C96 H96C . . 109.5 ?
C94 N92 C96 . . 120.61(13) ?
C94 N92 C95 . . 122.44(13) ?
C96 N92 C95 . . 116.95(14) ?
C94 O92 K1 . 2_666 132.77(10) ?
C94 O92 K2 . . 106.74(9) ?
K1 O92 K2 2_666 . 87.35(3) y

loop_
_geom_bond_atom_site_label_1
_geom_bond_atom_site_label_2
_geom_bond_site_symmetry_2
_geom_bond_distance
_geom_bond_publ_flag
S1 C7A . 1.7299(13) ?
S1 C2 . 1.7716(12) ?
S2 C9 . 1.7600(12) ?
S2 C12 . 1.7957(13) ?
S3 O2 . 1.4500(9) ?
S3 O1 . 1.4611(9) ?
S3 N5 . 1.5770(11) ?
S3 C13 . 1.7767(13) ?
C2 N3 . 1.3126(16) ?
C2 C8 . 1.4575(16) ?
C3A N3 . 1.3859(16) ?
C3A C7A . 1.4008(17) ?
C3A C4 . 1.4020(18) ?
C4 C5 . 1.3822(19) ?
C4 H4 . 0.9500 ?
C5 C6 . 1.403(2) ?
C5 H5 . 0.9500 ?
C6 C7 . 1.3818(19) ?
C6 H6 . 0.9500 ?
C7 C7A . 1.3966(17) ?
C7 H7 . 0.9500 ?
C8 C9 . 1.4100(17) ?
C8 C11 . 1.4354(16) ?
C9 N1 . 1.3346(15) ?
C10 N2 . 1.3419(16) ?
C10 N1 . 1.3507(15) ?
C10 N5 . 1.3726(15) ?
C11 N4 . 1.3454(16) ?
C11 N2 . 1.3474(15) ?
C12 H12A . 0.9800 ?
C12 H12B . 0.9800 ?
C12 H12C . 0.9800 ?
C13 C18 . 1.3877(17) ?
C13 C14 . 1.3943(18) ?
C14 C15 . 1.393(2) ?
C14 H14 . 0.9500 ?
C15 C16 . 1.390(2) ?
C15 H15 . 0.9500 ?
C16 C17 . 1.385(2) ?
C16 H16 . 0.9500 ?
C17 C18 . 1.3938(19) ?
C17 H17 . 0.9500 ?
C18 H18 . 0.9500 ?
K1 N2 . 2.8371(10) y
K1 N5 . 2.9038(11) y
K1 O1' . 2.6918(9) y
K1 O2' 2_666 2.7811(9) y
K1 O1W . 2.8991(13) y
K1 O92 2_666 2.6779(11) y
K2 N2' . 2.8320(10) y
K2 N5' . 2.9133(10) y
K2 O1 1_545 2.6846(10) y
K2 O2 2_666 2.6782(9) y
K2 O91 . 2.6594(10) y
K2 O92 . 2.8193(10) y
N4 H02 . 0.87(2) ?
N4 H01 . 0.85(2) ?
S1' C7A' . 1.7299(13) ?
S1' C2' . 1.7612(12) ?
S2' C9' . 1.7639(12) ?
S2' C12' . 1.8002(14) ?
S3' O1' . 1.4541(9) ?
S3' O2' . 1.4566(9) ?
S3' N5' . 1.5672(10) ?
S3' C13' . 1.7778(13) ?
C2' N3' . 1.3058(17) ?
C2' C8' . 1.4685(16) ?
C3A' N3' . 1.3915(15) ?
C3A' C4' . 1.3986(19) ?
C3A' C7A' . 1.4046(18) ?
C4' C5' . 1.3843(18) ?
C4' H4' . 0.9500 ?
C5' C6' . 1.401(2) ?
C5' H5' . 0.9500 ?
C6' C7' . 1.379(2) ?
C6' H6' . 0.9500 ?
C7' C7A' . 1.3964(17) ?
C7' H7' . 0.9500 ?
C8' C9' . 1.4024(17) ?
C8' C11' . 1.4256(16) ?
C9' N1' . 1.3360(15) ?
C10' N2' . 1.3432(15) ?
C10' N1' . 1.3519(15) ?
C10' N5' . 1.3708(15) ?
C11' N2' . 1.3451(15) ?
C11' N4' . 1.3462(16) ?
C12' H12D . 0.9800 ?
C12' H12E . 0.9800 ?
C12' H12F . 0.9800 ?
C13' C14' . 1.3877(18) ?
C13' C18' . 1.3929(17) ?
C14' C15' . 1.3893(19) ?
C14' H14' . 0.9500 ?
C15' C16' . 1.387(2) ?
C15' H15' . 0.9500 ?
C16' C17' . 1.386(2) ?
C16' H16' . 0.9500 ?
C17' C18' . 1.390(2) ?
C17' H17' . 0.9500 ?
C18' H18' . 0.9500 ?
N4' H02' . 0.847(19) ?
N4' H01' . 0.87(2) ?
O1W H03 . 0.81(2) ?
O1W H04 . 0.82(3) ?
C91 O91 . 1.2380(15) ?
C91 N91 . 1.3291(17) ?
C91 H91 . 0.9500 ?
C92 N91 . 1.4548(16) ?
C92 H92A . 0.9800 ?
C92 H92B . 0.9800 ?
C92 H92C . 0.9800 ?
C93 N91 . 1.4497(17) ?
C93 H93A . 0.9800 ?
C93 H93B . 0.9800 ?
C93 H93C . 0.9800 ?
C94 O92 . 1.2333(17) ?
C94 N92 . 1.3177(18) ?
C94 H94 . 0.9500 ?
C95 N92 . 1.4516(19) ?
C95 H95A . 0.9800 ?
C95 H95B . 0.9800 ?
C95 H95C . 0.9800 ?
C96 N92 . 1.439(2) ?
C96 H96A . 0.9800 ?
C96 H96B . 0.9800 ?
C96 H96C . 0.9800 ?

loop_
_geom_hbond_atom_site_label_D
_geom_hbond_atom_site_label_H
_geom_hbond_atom_site_label_A
_geom_hbond_site_symmetry_A
_geom_hbond_distance_DH
_geom_hbond_distance_HA
_geom_hbond_distance_DA
_geom_hbond_angle_DHA
_geom_hbond_publ_flag
N4 H01 N3 . 0.85(2) 2.01(2) 2.6859(15) 136.0(18) yes
N4' H01' N3' . 0.87(2) 2.26(2) 2.8781(15) 128.5(16) yes
N4 H02 O1' . 0.87(2) 2.06(2) 2.9205(14) 167.5(18) yes
N4' H02' O91 . 0.847(19) 2.180(19) 3.0207(14) 172.0(17) yes
O1W H03 O2' 2_666 0.81(2) 2.07(2) 2.8314(15) 157(2) yes
O1W H04 O1 2_676 0.82(3) 2.00(3) 2.8211(15) 176(3) yes

loop_
_geom_torsion_atom_site_label_1
_geom_torsion_atom_site_label_2
_geom_torsion_atom_site_label_3
_geom_torsion_atom_site_label_4
_geom_torsion_site_symmetry_4
_geom_torsion
_geom_torsion_publ_flag
C7A S1 C2 N3 . -0.17(11) ?
C7A S1 C2 C8 . 177.68(11) ?
N3 C3A C4 C5 . 179.77(13) ?
C7A C3A C4 C5 . 0.8(2) ?
C3A C4 C5 C6 . -0.1(2) ?
C4 C5 C6 C7 . -0.8(2) ?
C5 C6 C7 C7A . 1.1(2) ?
C6 C7 C7A C3A . -0.3(2) ?
C6 C7 C7A S1 . -178.52(11) ?
N3 C3A C7A C7 . -179.64(12) ?
C4 C3A C7A C7 . -0.6(2) ?
N3 C3A C7A S1 . -1.16(14) ?
C4 C3A C7A S1 . 177.90(11) ?
C2 S1 C7A C7 . 179.08(13) ?
C2 S1 C7A C3A . 0.73(10) ?
N3 C2 C8 C9 . -160.28(13) ?
S1 C2 C8 C9 . 22.06(18) y
N3 C2 C8 C11 . 15.40(19) ?
S1 C2 C8 C11 . -162.25(10) ?
C11 C8 C9 N1 . 4.82(18) ?
C2 C8 C9 N1 . -179.23(12) ?
C11 C8 C9 S2 . -171.83(9) ?
C2 C8 C9 S2 . 4.12(18) ?
C12 S2 C9 N1 . 1.16(11) ?
C12 S2 C9 C8 . 178.09(10) ?
C9 C8 C11 N4 . 174.05(12) ?
C2 C8 C11 N4 . -2.09(19) ?
C9 C8 C11 N2 . -6.32(17) ?
C2 C8 C11 N2 . 177.53(11) ?
O2 S3 C13 C18 . 113.30(11) ?
O1 S3 C13 C18 . -7.52(12) ?
N5 S3 C13 C18 . -132.44(11) ?
O2 S3 C13 C14 . -63.18(12) ?
O1 S3 C13 C14 . 175.99(10) ?
N5 S3 C13 C14 . 51.07(12) ?
C18 C13 C14 C15 . -0.6(2) ?
S3 C13 C14 C15 . 175.93(11) ?
C13 C14 C15 C16 . -0.4(2) ?
C14 C15 C16 C17 . 1.1(2) ?
C15 C16 C17 C18 . -1.0(2) ?
C14 C13 C18 C17 . 0.7(2) ?
S3 C13 C18 C17 . -175.65(10) ?
C16 C17 C18 C13 . 0.0(2) ?
C8 C9 N1 C10 . 0.33(18) ?
S2 C9 N1 C10 . 177.15(9) ?
N2 C10 N1 C9 . -4.84(18) ?
N5 C10 N1 C9 . 175.93(11) ?
N1 C10 N2 C11 . 3.35(19) ?
N5 C10 N2 C11 . -177.38(11) ?
N1 C10 N2 K1 . -177.35(11) ?
N5 C10 N2 K1 . 1.93(12) ?
N4 C11 N2 C10 . -177.73(11) ?
C8 C11 N2 C10 . 2.63(18) ?
N4 C11 N2 K1 . 3.35(19) ?
C8 C11 N2 K1 . -176.30(9) ?
C8 C2 N3 C3A . -178.31(11) ?
S1 C2 N3 C3A . -0.45(14) ?
C7A C3A N3 C2 . 1.06(16) ?
C4 C3A N3 C2 . -177.94(13) ?
N2 C10 N5 S3 . -164.13(9) ?
N1 C10 N5 S3 . 15.18(17) y
N2 C10 N5 K1 . -1.86(11) ?
N1 C10 N5 K1 . 177.45(10) ?
O2 S3 N5 C10 . 176.11(10) ?
O1 S3 N5 C10 . -56.26(12) ?
C13 S3 N5 C10 . 62.49(11) y
O2 S3 N5 K1 . 22.74(10) ?
O1 S3 N5 K1 . 150.37(7) ?
C13 S3 N5 K1 . -90.88(9) ?
O2 S3 O1 K2 1_565 99.65(6) ?
N5 S3 O1 K2 1_565 -24.76(7) ?
C13 S3 O1 K2 1_565 -144.38(5) ?
O1 S3 O2 K2 2_666 -113.35(8) ?
N5 S3 O2 K2 2_666 15.85(9) ?
C13 S3 O2 K2 2_666 130.61(7) ?
C7A' S1' C2' N3' . -2.26(10) ?
C7A' S1' C2' C8' . -178.12(10) ?
N3' C3A' C4' C5' . -177.66(12) ?
C7A' C3A' C4' C5' . -0.73(19) ?
C3A' C4' C5' C6' . 1.0(2) ?
C4' C5' C6' C7' . 0.1(2) ?
C5' C6' C7' C7A' . -1.4(2) ?
C6' C7' C7A' C3A' . 1.59(19) ?
C6' C7' C7A' S1' . 178.38(11) ?
N3' C3A' C7A' C7' . 176.71(12) ?
C4' C3A' C7A' C7' . -0.55(19) ?
N3' C3A' C7A' S1' . -0.63(14) ?
C4' C3A' C7A' S1' . -177.89(10) ?
C2' S1' C7A' C7' . -175.59(13) ?
C2' S1' C7A' C3A' . 1.51(9) ?
N3' C2' C8' C9' . 142.01(13) ?
S1' C2' C8' C9' . -42.51(16) y
N3' C2' C8' C11' . -40.08(17) ?
S1' C2' C8' C11' . 135.40(10) ?
C11' C8' C9' N1' . -1.83(17) ?
C2' C8' C9' N1' . 176.19(11) ?
C11' C8' C9' S2' . 176.82(9) ?
C2' C8' C9' S2' . -5.15(17) ?
C12' S2' C9' N1' . -12.29(11) ?
C12' S2' C9' C8' . 168.96(10) ?
C9' C8' C11' N2' . 3.63(17) ?
C2' C8' C11' N2' . -174.47(11) ?
C9' C8' C11' N4' . -176.93(11) ?
C2' C8' C11' N4' . 4.96(18) ?
O1' S3' C13' C14' . 159.94(10) ?
O2' S3' C13' C14' . -79.93(11) ?
N5' S3' C13' C14' . 34.72(12) ?
O1' S3' C13' C18' . -24.15(12) ?
O2' S3' C13' C18' . 95.97(11) ?
N5' S3' C13' C18' . -149.37(10) ?
C18' C13' C14' C15' . 0.69(19) ?
S3' C13' C14' C15' . 176.57(10) ?
C13' C14' C15' C16' . -1.62(19) ?
C14' C15' C16' C17' . 1.2(2) ?
C15' C16' C17' C18' . 0.1(2) ?
C16' C17' C18' C13' . -1.0(2) ?
C14' C13' C18' C17' . 0.6(2) ?
S3' C13' C18' C17' . -175.16(10) ?
C8' C9' N1' C10' . -2.00(18) ?
S2' C9' N1' C10' . 179.30(9) ?
N2' C10' N1' C9' . 4.65(18) ?
N5' C10' N1' C9' . -173.44(11) ?
N1' C10' N2' C11' . -2.95(18) ?
N5' C10' N2' C11' . 175.27(10) ?
N1' C10' N2' K2 . -162.67(10) ?
N5' C10' N2' K2 . 15.55(11) ?
N4' C11' N2' C10' . 179.06(11) ?
C8' C11' N2' C10' . -1.46(17) ?
N4' C11' N2' K2 . -30.78(17) ?
C8' C11' N2' K2 . 148.69(9) ?
C8' C2' N3' C3A' . 178.01(11) ?
S1' C2' N3' C3A' . 2.26(13) ?
C4' C3A' N3' C2' . 176.01(12) ?
C7A' C3A' N3' C2' . -1.04(15) ?
N2' C10' N5' S3' . 166.36(9) ?
N1' C10' N5' S3' . -15.33(16) y
N2' C10' N5' K2 . -14.92(10) ?
N1' C10' N5' K2 . 163.39(10) ?
O1' S3' N5' C10' . -55.50(11) ?
O2' S3' N5' C10' . 178.27(9) ?
C13' S3' N5' C10' . 65.28(11) y
O1' S3' N5' K2 . 126.62(9) ?
O2' S3' N5' K2 . 0.38(11) ?
C13' S3' N5' K2 . -112.60(9) ?
O2' S3' O1' K1 . -20.89(7) ?
N5' S3' O1' K1 . -143.97(5) ?
C13' S3' O1' K1 . 93.58(6) ?
O91 C91 N91 C93 . -0.8(2) ?
O91 C91 N91 C92 . -178.96(13) ?
N91 C91 O91 K2 . 176.30(10) ?
O92 C94 N92 C96 . -0.2(3) ?
K2 C94 N92 C96 . -79.3(4) ?
O92 C94 N92 C95 . 179.47(17) ?
K2 C94 N92 C95 . 100.3(4) ?
N92 C94 O92 K1 2_666 98.16(17) ?
K2 C94 O92 K1 2_666 -102.27(11) ?
N92 C94 O92 K2 . -159.57(14) ?

_cod_database_fobs_code 2242853
